data_7214031
loop_
_publ_author_name
'Matulkov\'a, I.'
'Cihelka, J.'
'Pojarov\'a, M.'
'Fejfarov\'a, K.'
'Du\<sek, M.'
'C\'isa\<rov\'a, I.'
'Van\<ek, P.'
'Kroupa, J.'
'N\<emec, P.'
'Tesa\<rov\'a, N.'
'N\<emec, I.'

_publ_section_title
;
 Molecular crystals of 2-amino-1,3,4-thiadiazole with inorganic oxyacids
 -- crystal engineering, phase transformations and NLO properties
;
_journal_issue 9
_journal_name_full CrystEngComm
_journal_page_first 1763
_journal_paper_doi 10.1039/c3ce42306a
_journal_volume 16
_journal_year 2014
_chemical_formula_moiety 'C2 H4 N3 S, H2 O, Cl'
_chemical_formula_sum 'C2 H6 Cl N3 O S'
_chemical_formula_weight 155.61
_chemical_melting_point 380
_chemical_name_common '2-amino-1,3,4-thiadiazolium(1+) chloride monohydrate'
_chemical_name_systematic
;
?
;
_space_group_IT_number 14
_symmetry_cell_setting monoclinic
_symmetry_space_group_name_Hall '-P 2ybc'
_symmetry_space_group_name_H-M 'P 1 21/c 1'
_atom_sites_solution_hydrogens difmap
_atom_sites_solution_primary direct
_atom_sites_solution_secondary difmap
_audit_creation_method SHELXL-97
_audit_update_record
;
2010-05-05 # Formatted by publCIF
;
_cell_angle_alpha 90.00
_cell_angle_beta 97.481(2)
_cell_angle_gamma 90.00
_cell_formula_units_Z 4
_cell_length_a 4.95740(10)
_cell_length_b 8.7771(2)
_cell_length_c 14.2055(3)
_cell_measurement_reflns_used 2409
_cell_measurement_temperature 120(2)
_cell_measurement_theta_max 62.4879
_cell_measurement_theta_min 3.1350
_cell_volume 612.84(2)
_computing_cell_refinement 'Crysalis RED (Oxford Diffraction, 2007)'
_computing_data_collection 'Crysalis CCD (Oxford Diffraction, 2007)'
_computing_data_reduction 'Crysalis RED (Oxford Diffraction, 2007)'
_computing_publication_material 'publCIF (MacMahon, 2008)'
_computing_structure_refinement 'SHELXL-97 (Sheldrick, 1997)'
_computing_structure_solution 'SHELXS-97 (Sheldrick, 1990)'
_diffrn_ambient_temperature 120(2)
_diffrn_detector_area_resol_mean 10.3784
_diffrn_measured_fraction_theta_full 0.978
_diffrn_measured_fraction_theta_max 0.978
_diffrn_measurement_device_type 'Xcalibur, Atlas, Gemini ultra'
_diffrn_measurement_method
;
Rotation method data acquisition using \w scans
;
_diffrn_radiation_monochromator mirror
_diffrn_radiation_source 'Enhance Ultra (Cu) X-ray Source'
_diffrn_radiation_type CuK\a
_diffrn_radiation_wavelength 1.54178
_diffrn_reflns_av_R_equivalents 0.0485
_diffrn_reflns_av_sigmaI/netI 0.0369
_diffrn_reflns_limit_h_max 5
_diffrn_reflns_limit_h_min -5
_diffrn_reflns_limit_k_max 10
_diffrn_reflns_limit_k_min -9
_diffrn_reflns_limit_l_max 15
_diffrn_reflns_limit_l_min -16
_diffrn_reflns_number 2330
_diffrn_reflns_theta_full 62.58
_diffrn_reflns_theta_max 62.58
_diffrn_reflns_theta_min 5.94
_exptl_absorpt_coefficient_mu 7.974
_exptl_absorpt_correction_T_max 0.917
_exptl_absorpt_correction_T_min 0.665
_exptl_absorpt_correction_type analytical
_exptl_absorpt_process_details
;
CrysAlisPro, Oxford Diffraction Ltd.,
Version 1.171.33.55
Analytical numeric absorption correction using a multifaceted crystal model
(Clark, R. C. & Reid, J. S. (1995). Acta Cryst. A51, 887-897)
;
_exptl_crystal_colour colourless
_exptl_crystal_density_diffrn 1.687
_exptl_crystal_density_method 'not measured'
_exptl_crystal_description prism
_exptl_crystal_F_000 320
_exptl_crystal_size_max 0.4659
_exptl_crystal_size_mid 0.0913
_exptl_crystal_size_min 0.0630
_refine_diff_density_max 1.343
_refine_diff_density_min -0.613
_refine_diff_density_rms 0.167
_refine_ls_extinction_method none
_refine_ls_goodness_of_fit_ref 1.127
_refine_ls_hydrogen_treatment constr
_refine_ls_matrix_type full
_refine_ls_number_parameters 73
_refine_ls_number_reflns 961
_refine_ls_number_restraints 1
_refine_ls_restrained_S_all 1.131
_refine_ls_R_factor_all 0.0652
_refine_ls_R_factor_gt 0.0642
_refine_ls_shift/su_max 0.000
_refine_ls_shift/su_mean 0.000
_refine_ls_structure_factor_coef Fsqd
_refine_ls_weighting_details 'calc w=1/[\s^2^(Fo^2^)+(0.1422P)^2^+0.2885P] where P=(Fo^2^+2Fc^2^)/3'
_refine_ls_weighting_scheme calc
_refine_ls_wR_factor_gt 0.1793
_refine_ls_wR_factor_ref 0.1810
_reflns_number_gt 913
_reflns_number_total 961
_reflns_threshold_expression >2sigma(I)
_cod_data_source_file c3ce42306a.txt
_cod_data_source_block 2_athd_hcl_2ex
_cod_depositor_comments
;
The following automatic conversions were performed:

'_symmetry_cell_setting' value 'Monoclinic' changed to 'monoclinic'
according to
/usr/data/users/saulius/automatic-downloads/current/RSC/lib/dictionaries/cif_core.dic
dictionary named 'cif_core.dic' version 2.4.2 from 2011-04-26.

Automatic conversion script
Id: cif_fix_values 2281 2013-09-26 08:29:07Z andrius 
;
_cod_original_sg_symbol_H-M P21/c
_cod_database_code 7214031

loop_
_symmetry_equiv_pos_as_xyz
'x, y, z'
'-x, y+1/2, -z+1/2'
'-x, -y, -z'
'x, -y-1/2, z-1/2'

loop_
_atom_site_label
_atom_site_type_symbol
_atom_site_fract_x
_atom_site_fract_y
_atom_site_fract_z
_atom_site_U_iso_or_equiv
_atom_site_adp_type
_atom_site_occupancy
_atom_site_symmetry_multiplicity
_atom_site_calc_flag
_atom_site_refinement_flags
C5 C 1.1289(7) 0.5366(4) 0.3357(2) 0.0148(8) Uani 1 1 d .
H5 H 1.1550 0.4766 0.2836 0.018 Uiso 1 1 calc .
C2 C 0.9824(6) 0.7126(4) 0.4474(2) 0.0128(8) Uani 1 1 d .
N3 N 1.2041(6) 0.6319(3) 0.47717(19) 0.0127(7) Uani 1 1 d D
H3 H 1.2904 0.6410 0.5299 0.015 Uiso 1 1 d D
N4 N 1.2935(6) 0.5309(3) 0.4142(2) 0.0141(8) Uani 1 1 d .
N6 N 0.8686(6) 0.8128(3) 0.49880(19) 0.0163(8) Uani 1 1 d .
H6A H 0.9381 0.8302 0.5565 0.020 Uiso 1 1 calc .
H6B H 0.7249 0.8609 0.4747 0.020 Uiso 1 1 calc .
Cl1 Cl 0.39298(15) 0.94931(9) 0.34907(5) 0.0158(5) Uani 1 1 d .
S1 S 0.85794(16) 0.66144(9) 0.33255(5) 0.0134(5) Uani 1 1 d .
O1W O 0.2966(5) 0.7548(3) 0.15710(15) 0.0196(7) Uani 1 1 d .
H2W H 0.3315 0.8008 0.2046 0.023 Uiso 1 1 d .
H1W H 0.3879 0.6758 0.1646 0.023 Uiso 1 1 d .

loop_
_atom_site_aniso_label
_atom_site_aniso_U_11
_atom_site_aniso_U_22
_atom_site_aniso_U_33
_atom_site_aniso_U_23
_atom_site_aniso_U_13
_atom_site_aniso_U_12
C5 0.0092(17) 0.0202(19) 0.0159(18) -0.0011(12) 0.0047(13) -0.0015(13)
C2 0.0071(17) 0.0179(17) 0.0137(15) 0.0008(14) 0.0028(12) -0.0045(13)
N3 0.0071(15) 0.0178(16) 0.0132(14) 0.0001(10) 0.0013(11) -0.0021(11)
N4 0.0081(14) 0.0159(16) 0.0194(16) -0.0006(10) 0.0064(11) 0.0004(10)
N6 0.0145(16) 0.0198(16) 0.0145(15) -0.0014(11) 0.0015(12) 0.0020(12)
Cl1 0.0136(7) 0.0171(7) 0.0169(7) 0.0007(3) 0.0024(4) -0.0013(3)
S1 0.0078(7) 0.0191(7) 0.0134(6) -0.0007(3) 0.0014(4) 0.0001(3)
O1W 0.0203(15) 0.0239(15) 0.0139(13) -0.0003(10) -0.0002(10) 0.0060(11)

loop_
_atom_type_symbol
_atom_type_description
_atom_type_scat_dispersion_real
_atom_type_scat_dispersion_imag
_atom_type_scat_source
C C 0.0181 0.0091 'International Tables Vol C Tables 4.2.6.8 and 6.1.1.4'
H H 0.0000 0.0000 'International Tables Vol C Tables 4.2.6.8 and 6.1.1.4'
N N 0.0311 0.0180 'International Tables Vol C Tables 4.2.6.8 and 6.1.1.4'
O O 0.0492 0.0322 'International Tables Vol C Tables 4.2.6.8 and 6.1.1.4'
Cl Cl 0.3639 0.7018 'International Tables Vol C Tables 4.2.6.8 and 6.1.1.4'
S S 0.3331 0.5567 'International Tables Vol C Tables 4.2.6.8 and 6.1.1.4'

loop_
_geom_angle_atom_site_label_1
_geom_angle_atom_site_label_2
_geom_angle_atom_site_label_3
_geom_angle
N4 C5 S1 116.5(3)
N4 C5 H5 121.7
S1 C5 H5 121.7
N6 C2 N3 125.2(3)
N6 C2 S1 124.9(2)
N3 C2 S1 109.9(2)
C2 N3 N4 117.4(3)
C2 N3 H3 123.5
N4 N3 H3 119.1
C5 N4 N3 108.4(3)
C2 N6 H6A 120.0
C2 N6 H6B 120.0
H6A N6 H6B 120.0
C2 S1 C5 87.69(16)
H2W O1W H1W 105.3

loop_
_geom_bond_atom_site_label_1
_geom_bond_atom_site_label_2
_geom_bond_distance
C5 N4 1.294(5)
C5 S1 1.730(3)
C5 H5 0.9300
C2 N6 1.316(4)
C2 N3 1.330(4)
C2 S1 1.727(3)
N3 N4 1.373(4)
N3 H3 0.8166
N6 H6A 0.8600
N6 H6B 0.8600
O1W H2W 0.7858
O1W H1W 0.8274
